data_1539386
loop_
_publ_author_name
'Trubach, I.G.'
'Beskrovnyi, A.I.'
'Orlova, A.I.'
'Orlova, V.A.'
'Kurazhkovskaya, V.S.'

_publ_section_title
;
 Synthesis and structural study of the Rb2 Fe Zr (P O4)3 phosphate with
 langbeinite structure
;
_journal_name_full Kristallografiya
_journal_page_first 991
_journal_page_last 994
_journal_volume 49
_journal_year 2004
_chemical_formula_sum 'Fe O12 P3 Rb2 Zr'
_chemical_name_systematic 'Rb2 Fe Zr (P O4)3'
_space_group_IT_number 198
_symmetry_space_group_name_Hall 'P 2ac 2ab 3'
_symmetry_space_group_name_H-M 'P 21 3'
_cell_angle_alpha 90
_cell_angle_beta 90
_cell_angle_gamma 90
_cell_formula_units_Z 4
_cell_length_a 10.1199
_cell_length_b 10.1199
_cell_length_c 10.1199
_cell_volume 1036.403
_citation_journal_id_ASTM KRISAJ
_cod_data_source_file Trubach_KRISAJ_2004_578.cif
_cod_data_source_block Fe1O12P3Rb2Zr1
_cod_original_formula_sum 'Fe1 O12 P3 Rb2 Zr1'
_cod_database_code 1539386

loop_
_symmetry_equiv_pos_as_xyz
x,y,z
-x+1/2,-y,z+1/2
x+1/2,-y+1/2,-z
-x,y+1/2,-z+1/2
z,x,y
-z+1/2,-x,y+1/2
z+1/2,-x+1/2,-y
-z,x+1/2,-y+1/2
y,z,x
y+1/2,-z+1/2,-x
-y,z+1/2,-x+1/2
-y+1/2,-z,x+1/2

loop_
_atom_site_label
_atom_site_type_symbol
_atom_site_fract_x
_atom_site_fract_y
_atom_site_fract_z
_atom_site_occupancy
_atom_site_U_iso_or_equiv
Rb2 Rb+1 0.0657 0.0657 0.0657 1 0.0
P1 P+5 0.6257 0.4577 0.2702 1 0.0
O1 O-2 0.6457 0.5044 0.4132 1 0.0
O2 O-2 0.7503 0.4759 0.1915 1 0.0
Fe1 Fe+3 0.8578 0.8578 0.8578 0.5 0.0
Rb1 Rb+1 0.2896 0.2896 0.2896 1 0.0
Zr1 Zr+4 0.8578 0.8578 0.8578 0.5 0.0
O4 O-2 0.5202 0.5439 0.2017 1 0.0
Fe2 Fe+3 0.5841 0.5841 0.5841 0.5 0.0
Zr2 Zr+4 0.5841 0.5841 0.5841 0.5 0.0
O3 O-2 0.5815 0.3114 0.2678 1 0.0
